data_7219886
loop_
_publ_author_name
'Gao, J.-M.'
'Li, He'
'Tian, Jun-Mian'
'Tang, Hao-Yu'
'Zhang, An-Ling'
'Pan, Shi-Yin'

_publ_section_title
;
 Chaetosemins A-E, New Chromones Isolated from an Ascomycete Chaetomium
 seminudum and Their Biological Activities
;
_journal_name_full 'RSC Adv.'
_journal_paper_doi 10.1039/C5RA00525F
_journal_year 2015
_chemical_formula_sum 'C15 H18 O8 S'
_chemical_formula_weight 358.35
_chemical_name_systematic
; 
 ? 
;
_space_group_IT_number 19
_symmetry_cell_setting orthorhombic
_symmetry_space_group_name_Hall 'P 2ac 2ab'
_symmetry_space_group_name_H-M 'P 21 21 21'
_atom_sites_solution_hydrogens geom
_atom_sites_solution_primary direct
_atom_sites_solution_secondary difmap
_audit_creation_method SHELXL-97
_audit_update_record
;
2013-07-26 deposited with the CCDC.
2015-03-13 downloaded from the CCDC.
;
_cell_angle_alpha 90.00
_cell_angle_beta 90.00
_cell_angle_gamma 90.00
_cell_formula_units_Z 4
_cell_length_a 4.5675(5)
_cell_length_b 7.6532(8)
_cell_length_c 45.491(3)
_cell_measurement_reflns_used 2326
_cell_measurement_temperature 298(2)
_cell_measurement_theta_max 22.65
_cell_measurement_theta_min 2.808
_cell_volume 1590.2(3)
_computing_cell_refinement 'Bruker SMART'
_computing_data_collection 'Bruker SMART'
_computing_data_reduction 'Bruker SAINT'
_computing_molecular_graphics 'Bruker SHELXTL'
_computing_publication_material 'Bruker SHELXTL'
_computing_structure_refinement 'SHELXL-97 (Sheldrick, 1997)'
_computing_structure_solution 'SHELXS-97 (Sheldrick, 1990)'
_diffrn_ambient_temperature 298(2)
_diffrn_measured_fraction_theta_full 0.992
_diffrn_measured_fraction_theta_max 0.992
_diffrn_measurement_device_type 'CCD area detector'
_diffrn_measurement_method 'phi and omega scans'
_diffrn_radiation_monochromator graphite
_diffrn_radiation_source 'fine-focus sealed tube'
_diffrn_radiation_type MoK\a
_diffrn_radiation_wavelength 0.71073
_diffrn_reflns_av_R_equivalents 0.0434
_diffrn_reflns_av_sigmaI/netI 0.0530
_diffrn_reflns_limit_h_max 5
_diffrn_reflns_limit_h_min -5
_diffrn_reflns_limit_k_max 9
_diffrn_reflns_limit_k_min -8
_diffrn_reflns_limit_l_max 39
_diffrn_reflns_limit_l_min -53
_diffrn_reflns_number 7980
_diffrn_reflns_theta_full 25.01
_diffrn_reflns_theta_max 25.01
_diffrn_reflns_theta_min 2.81
_exptl_absorpt_coefficient_mu 0.245
_exptl_absorpt_correction_T_max 0.9345
_exptl_absorpt_correction_T_min 0.9039
_exptl_absorpt_correction_type multi-scan
_exptl_absorpt_process_details sadabs
_exptl_crystal_density_diffrn 1.497
_exptl_crystal_density_meas 0
_exptl_crystal_density_method 'not measured'
_exptl_crystal_F_000 752
_exptl_crystal_size_max 0.42
_exptl_crystal_size_mid 0.30
_exptl_crystal_size_min 0.28
_refine_diff_density_max 0.210
_refine_diff_density_min -0.213
_refine_diff_density_rms 0.052
_refine_ls_abs_structure_details 'Flack H D (1983), Acta Cryst. A39, 876-881'
_refine_ls_abs_structure_Flack 0.04(15)
_refine_ls_extinction_method none
_refine_ls_goodness_of_fit_ref 1.038
_refine_ls_hydrogen_treatment mixed
_refine_ls_matrix_type full
_refine_ls_number_parameters 219
_refine_ls_number_reflns 2790
_refine_ls_number_restraints 0
_refine_ls_restrained_S_all 1.038
_refine_ls_R_factor_all 0.0680
_refine_ls_R_factor_gt 0.0525
_refine_ls_shift/su_max 0.000
_refine_ls_shift/su_mean 0.000
_refine_ls_structure_factor_coef Fsqd
_refine_ls_weighting_details 'calc w=1/[\s^2^(Fo^2^)+(0.0320P)^2^+1.4491P] where P=(Fo^2^+2Fc^2^)/3'
_refine_ls_weighting_scheme calc
_refine_ls_wR_factor_gt 0.1052
_refine_ls_wR_factor_ref 0.1110
_reflns_number_gt 2222
_reflns_number_total 2790
_reflns_threshold_expression >2sigma(I)
_cod_data_source_file c5ra00525f2.cif
_cod_data_source_block 130703b
_cod_depositor_comments
;
The following automatic conversions were performed:

'_symmetry_cell_setting' value 'Orthorhombic' changed to
'orthorhombic' according to
/usr/data/users/saulius/crontab/automatic-downloads/rss-feeds/RSC/lib/dictionaries/cif_core.dic
dictionary named 'cif_core.dic' version 2.4.2 from 2011-04-26.

Automatic conversion script
Id: cif_fix_values 3105 2015-03-04 15:46:00Z robertas 
;
_cod_original_sg_symbol_H-M P2(1)2(1)2(1)
_cod_database_code 7219886

loop_
_symmetry_equiv_pos_as_xyz
'x, y, z'
'-x+1/2, -y, z+1/2'
'-x, y+1/2, -z+1/2'
'x+1/2, -y+1/2, -z'

loop_
_atom_site_label
_atom_site_type_symbol
_atom_site_fract_x
_atom_site_fract_y
_atom_site_fract_z
_atom_site_U_iso_or_equiv
_atom_site_adp_type
_atom_site_occupancy
_atom_site_symmetry_multiplicity
_atom_site_calc_flag
_atom_site_refinement_flags
O1 O 1.1853(6) 0.4982(4) 0.94241(5) 0.0445(7) Uani 1 1 d .
O2 O 1.0403(7) -0.0246(4) 0.95010(6) 0.0559(8) Uani 1 1 d .
O3 O 1.4045(8) -0.0771(3) 0.90708(6) 0.0486(8) Uani 1 1 d .
H3 H 1.2896 -0.1009 0.9203 0.073 Uiso 1 1 calc R
O4 O 1.8675(7) 0.4099(3) 0.86532(6) 0.0396(7) Uani 1 1 d .
O5 O 1.5063(8) 0.4542(4) 0.75876(6) 0.0593(9) Uani 1 1 d .
O6 O 1.3957(8) 0.5334(4) 0.80433(6) 0.0587(9) Uani 1 1 d .
H6 H 1.3181 0.6164 0.7960 0.088 Uiso 1 1 calc R
O7 O 1.8243(6) 0.1769(3) 0.77747(6) 0.0427(7) Uani 1 1 d .
H7 H 1.7060 0.1331 0.7661 0.064 Uiso 1 1 calc R
O8 O 1.0706(10) 0.7788(4) 0.78503(7) 0.0858(13) Uani 1 1 d .
H8C H 1.0480 0.7645 0.7666 0.103 Uiso 1 1 d R
H8D H 0.9205 0.8301 0.7919 0.103 Uiso 1 1 d R
S1 S 1.5831(2) -0.02551(12) 0.83341(2) 0.0399(3) Uani 1 1 d .
C1 C 0.9952(10) 0.4336(6) 0.96278(9) 0.0466(11) Uani 1 1 d .
C2 C 0.9415(10) 0.2634(5) 0.96569(9) 0.0469(11) Uani 1 1 d .
H2 H 0.8087 0.2256 0.9798 0.056 Uiso 1 1 calc R
C3 C 1.0866(10) 0.1364(5) 0.94720(8) 0.0411(10) Uani 1 1 d .
C4 C 1.2849(9) 0.2055(5) 0.92583(8) 0.0339(10) Uani 1 1 d .
C5 C 1.4426(10) 0.0987(5) 0.90582(9) 0.0362(10) Uani 1 1 d .
C6 C 1.6314(9) 0.1686(4) 0.88557(7) 0.0296(9) Uani 1 1 d .
C7 C 1.6702(9) 0.3515(5) 0.88520(8) 0.0320(9) Uani 1 1 d .
C8 C 1.5221(8) 0.4601(5) 0.90422(7) 0.0337(9) Uani 1 1 d .
H8 H 1.5514 0.5803 0.9038 0.040 Uiso 1 1 calc R
C9 C 1.3286(9) 0.3858(5) 0.92402(8) 0.0350(10) Uani 1 1 d .
C10 C 0.8623(13) 0.5782(6) 0.97994(10) 0.0657(15) Uani 1 1 d .
H10A H 0.7069 0.5330 0.9919 0.099 Uiso 1 1 calc R
H10B H 0.7853 0.6645 0.9667 0.099 Uiso 1 1 calc R
H10C H 1.0087 0.6306 0.9922 0.099 Uiso 1 1 calc R
C11 C 1.7965(9) 0.0547(5) 0.86460(9) 0.0395(10) Uani 1 1 d .
H11A H 1.8726 -0.0450 0.8753 0.047 Uiso 1 1 calc R
H11B H 1.9626 0.1199 0.8571 0.047 Uiso 1 1 calc R
C12 C 1.9116(12) 0.5937(5) 0.86320(10) 0.0491(12) Uani 1 1 d .
H12A H 1.7290 0.6498 0.8587 0.074 Uiso 1 1 calc R
H12B H 2.0504 0.6180 0.8479 0.074 Uiso 1 1 calc R
H12C H 1.9850 0.6372 0.8816 0.074 Uiso 1 1 calc R
C13 C 1.5201(9) 0.4315(5) 0.78471(9) 0.0376(10) Uani 1 1 d .
C14 C 1.6742(9) 0.2766(5) 0.79870(8) 0.0329(9) Uani 1 1 d .
H14 H 1.8198 0.3225 0.8125 0.039 Uiso 1 1 calc R
C15 C 1.4512(9) 0.1712(5) 0.81640(8) 0.0366(9) Uani 1 1 d .
H15A H 1.2906 0.1404 0.8034 0.044 Uiso 1 1 calc R
H15B H 1.3724 0.2462 0.8317 0.044 Uiso 1 1 calc R

loop_
_atom_site_aniso_label
_atom_site_aniso_U_11
_atom_site_aniso_U_22
_atom_site_aniso_U_33
_atom_site_aniso_U_23
_atom_site_aniso_U_13
_atom_site_aniso_U_12
O1 0.0496(18) 0.0432(16) 0.0407(15) -0.0073(14) 0.0066(13) -0.0030(15)
O2 0.068(2) 0.0446(16) 0.0549(17) 0.0147(15) 0.0028(16) -0.0165(18)
O3 0.064(2) 0.0276(14) 0.0541(18) 0.0045(12) -0.0002(18) -0.0091(15)
O4 0.050(2) 0.0284(13) 0.0401(16) 0.0014(12) 0.0109(15) -0.0060(13)
O5 0.090(3) 0.0561(18) 0.0316(15) 0.0054(14) 0.0025(16) 0.0208(19)
O6 0.083(2) 0.0483(16) 0.0453(16) 0.0021(14) 0.0101(17) 0.0269(19)
O7 0.0403(18) 0.0482(16) 0.0396(16) -0.0120(13) -0.0023(14) 0.0102(14)
O8 0.120(3) 0.091(2) 0.0466(18) 0.0069(18) 0.012(2) 0.063(3)
S1 0.0487(6) 0.0286(5) 0.0424(5) -0.0004(4) -0.0034(5) 0.0037(5)
C1 0.045(3) 0.057(3) 0.038(2) -0.005(2) 0.002(2) -0.004(2)
C2 0.044(3) 0.059(3) 0.038(2) 0.008(2) 0.002(2) -0.006(2)
C3 0.043(3) 0.048(2) 0.033(2) 0.0016(19) -0.004(2) -0.006(2)
C4 0.037(2) 0.032(2) 0.033(2) 0.0040(17) -0.0056(19) -0.0058(19)
C5 0.037(3) 0.0302(19) 0.041(2) 0.0008(17) -0.010(2) -0.0019(19)
C6 0.034(2) 0.0285(19) 0.0267(19) 0.0054(16) -0.0046(18) -0.0017(17)
C7 0.035(2) 0.029(2) 0.031(2) 0.0011(17) -0.0077(18) -0.0005(18)
C8 0.043(3) 0.0249(18) 0.0335(19) 0.0002(17) -0.0004(18) -0.0035(19)
C9 0.038(2) 0.036(2) 0.031(2) -0.0078(17) -0.0037(19) 0.003(2)
C10 0.080(4) 0.065(3) 0.052(3) -0.012(2) 0.024(3) -0.001(3)
C11 0.035(2) 0.030(2) 0.053(2) 0.0059(19) -0.003(2) 0.0035(18)
C12 0.057(3) 0.034(2) 0.056(3) 0.002(2) 0.008(3) -0.001(2)
C13 0.038(3) 0.034(2) 0.040(2) 0.0004(18) 0.007(2) 0.0010(18)
C14 0.030(2) 0.039(2) 0.029(2) -0.0044(17) 0.0033(17) 0.0052(18)
C15 0.037(2) 0.038(2) 0.035(2) 0.0001(18) -0.005(2) 0.004(2)

loop_
_atom_type_symbol
_atom_type_description
_atom_type_scat_dispersion_real
_atom_type_scat_dispersion_imag
_atom_type_scat_source
C C 0.0033 0.0016 'International Tables Vol C Tables 4.2.6.8 and 6.1.1.4'
H H 0.0000 0.0000 'International Tables Vol C Tables 4.2.6.8 and 6.1.1.4'
O O 0.0106 0.0060 'International Tables Vol C Tables 4.2.6.8 and 6.1.1.4'
S S 0.1246 0.1234 'International Tables Vol C Tables 4.2.6.8 and 6.1.1.4'

loop_
_geom_angle_atom_site_label_1
_geom_angle_atom_site_label_2
_geom_angle_atom_site_label_3
_geom_angle
C1 O1 C9 119.6(3)
C5 O3 H3 109.5
C7 O4 C12 117.7(3)
C13 O6 H6 109.5
C14 O7 H7 109.5
H8C O8 H8D 108.9
C15 S1 C11 103.41(19)
C2 C1 O1 122.6(4)
C2 C1 C10 127.0(4)
O1 C1 C10 110.4(4)
C1 C2 C3 121.0(4)
C1 C2 H2 119.5
C3 C2 H2 119.5
O2 C3 C4 122.7(4)
O2 C3 C2 121.4(4)
C4 C3 C2 115.9(4)
C9 C4 C5 117.3(4)
C9 C4 C3 119.7(4)
C5 C4 C3 123.0(4)
O3 C5 C6 119.7(4)
O3 C5 C4 118.6(4)
C6 C5 C4 121.7(3)
C5 C6 C7 118.3(4)
C5 C6 C11 121.2(3)
C7 C6 C11 120.5(4)
O4 C7 C8 123.3(3)
O4 C7 C6 114.8(3)
C8 C7 C6 122.0(4)
C7 C8 C9 118.4(3)
C7 C8 H8 120.8
C9 C8 H8 120.8
O1 C9 C8 116.5(3)
O1 C9 C4 121.1(4)
C8 C9 C4 122.4(4)
C1 C10 H10A 109.5
C1 C10 H10B 109.5
H10A C10 H10B 109.5
C1 C10 H10C 109.5
H10A C10 H10C 109.5
H10B C10 H10C 109.5
C6 C11 S1 115.0(3)
C6 C11 H11A 108.5
S1 C11 H11A 108.5
C6 C11 H11B 108.5
S1 C11 H11B 108.5
H11A C11 H11B 107.5
O4 C12 H12A 109.5
O4 C12 H12B 109.5
H12A C12 H12B 109.5
O4 C12 H12C 109.5
H12A C12 H12C 109.5
H12B C12 H12C 109.5
O5 C13 O6 124.2(4)
O5 C13 C14 123.5(4)
O6 C13 C14 112.3(3)
O7 C14 C13 111.2(3)
O7 C14 C15 113.5(3)
C13 C14 C15 108.9(3)
O7 C14 H14 107.7
C13 C14 H14 107.7
C15 C14 H14 107.7
C14 C15 S1 116.5(3)
C14 C15 H15A 108.2
S1 C15 H15A 108.2
C14 C15 H15B 108.2
S1 C15 H15B 108.2
H15A C15 H15B 107.3

loop_
_geom_bond_atom_site_label_1
_geom_bond_atom_site_label_2
_geom_bond_distance
O1 C1 1.362(5)
O1 C9 1.367(4)
O2 C3 1.257(5)
O3 C5 1.358(4)
O3 H3 0.8200
O4 C7 1.353(5)
O4 C12 1.425(4)
O5 C13 1.194(4)
O6 C13 1.315(4)
O6 H6 0.8200
O7 C14 1.409(4)
O7 H7 0.8200
O8 H8C 0.8500
O8 H8D 0.8500
S1 C15 1.797(4)
S1 C11 1.827(4)
C1 C2 1.332(6)
C1 C10 1.484(6)
C2 C3 1.446(6)
C2 H2 0.9300
C3 C4 1.430(6)
C4 C9 1.397(5)
C4 C5 1.420(5)
C5 C6 1.370(5)
C6 C7 1.412(5)
C6 C11 1.496(5)
C7 C8 1.377(5)
C8 C9 1.384(5)
C8 H8 0.9300
C10 H10A 0.9600
C10 H10B 0.9600
C10 H10C 0.9600
C11 H11A 0.9700
C11 H11B 0.9700
C12 H12A 0.9600
C12 H12B 0.9600
C12 H12C 0.9600
C13 C14 1.519(5)
C14 C15 1.529(5)
C14 H14 0.9800
C15 H15A 0.9700
C15 H15B 0.9700

loop_
_geom_torsion_atom_site_label_1
_geom_torsion_atom_site_label_2
_geom_torsion_atom_site_label_3
_geom_torsion_atom_site_label_4
_geom_torsion
C9 O1 C1 C2 0.0(6)
C9 O1 C1 C10 -179.2(4)
O1 C1 C2 C3 0.5(7)
C10 C1 C2 C3 179.6(5)
C1 C2 C3 O2 178.9(4)
C1 C2 C3 C4 -0.7(6)
O2 C3 C4 C9 -179.3(4)
C2 C3 C4 C9 0.4(6)
O2 C3 C4 C5 1.0(7)
C2 C3 C4 C5 -179.4(4)
C9 C4 C5 O3 180.0(4)
C3 C4 C5 O3 -0.3(6)
C9 C4 C5 C6 0.3(6)
C3 C4 C5 C6 -179.9(4)
O3 C5 C6 C7 -178.8(4)
C4 C5 C6 C7 0.8(6)
O3 C5 C6 C11 0.3(6)
C4 C5 C6 C11 180.0(4)
C12 O4 C7 C8 -3.2(6)
C12 O4 C7 C6 178.3(4)
C5 C6 C7 O4 177.8(3)
C11 C6 C7 O4 -1.4(5)
C5 C6 C7 C8 -0.8(6)
C11 C6 C7 C8 -179.9(3)
O4 C7 C8 C9 -178.9(4)
C6 C7 C8 C9 -0.5(6)
C1 O1 C9 C8 -178.9(4)
C1 O1 C9 C4 -0.4(5)
C7 C8 C9 O1 -179.7(3)
C7 C8 C9 C4 1.7(6)
C5 C4 C9 O1 179.9(3)
C3 C4 C9 O1 0.1(6)
C5 C4 C9 C8 -1.6(6)
C3 C4 C9 C8 178.6(4)
C5 C6 C11 S1 77.8(4)
C7 C6 C11 S1 -103.1(4)
C15 S1 C11 C6 57.0(3)
O5 C13 C14 O7 6.8(6)
O6 C13 C14 O7 -175.5(3)
O5 C13 C14 C15 -119.1(4)
O6 C13 C14 C15 58.7(4)
O7 C14 C15 S1 52.5(4)
C13 C14 C15 S1 176.9(3)
C11 S1 C15 C14 74.9(3)
